data_4029420
loop_
_publ_author_name
'Thangaraj, Manikandan'
'Bhojgude, Sachin Suresh'
'Bisht, Rajesh H.'
'Gonnade, Rajesh G.'
'Biju, Akkattu T.'

_publ_section_title
;
 Diels-Alder Reaction of Tropones with Arynes: Synthesis of Functionalized
 Benzobicyclo[3.2.2]nonatrienones.
;
_journal_issue 10
_journal_name_full 'The Journal of organic chemistry'
_journal_page_first 4757
_journal_page_last 4762
_journal_paper_doi 10.1021/jo500819w
_journal_volume 79
_journal_year 2014
_chemical_formula_moiety 'C14 H12 O2'
_chemical_formula_sum 'C14 H12 O2'
_chemical_formula_weight 212.24
_chemical_name_systematic
; 
 ? 
;
_space_group_IT_number 14
_symmetry_cell_setting monoclinic
_symmetry_space_group_name_Hall '-P 2yn'
_symmetry_space_group_name_H-M 'P 1 21/n 1'
_atom_sites_solution_hydrogens geom
_atom_sites_solution_primary direct
_atom_sites_solution_secondary difmap
_audit_creation_method SHELXL-97
_cell_angle_alpha 90.00
_cell_angle_beta 100.429(3)
_cell_angle_gamma 90.00
_cell_formula_units_Z 4
_cell_length_a 6.6440(4)
_cell_length_b 10.4808(6)
_cell_length_c 15.2251(8)
_cell_measurement_reflns_used 5827
_cell_measurement_temperature 90(2)
_cell_measurement_theta_max 30.56
_cell_measurement_theta_min 2.37
_cell_volume 1042.68(10)
_computing_cell_refinement 'Bruker SAINT'
_computing_data_collection 'Bruker APEX2'
_computing_data_reduction 'Bruker SAINT'
_computing_molecular_graphics 'Bruker SHELXTL'
_computing_publication_material 'Bruker SHELXTL'
_computing_structure_refinement 'SHELXL-97 (Sheldrick, 2008)'
_computing_structure_solution 'SHELXS-97 (Sheldrick, 2008)'
_diffrn_ambient_temperature 90(2)
_diffrn_measured_fraction_theta_full 1.000
_diffrn_measured_fraction_theta_max 1.000
_diffrn_measurement_device_type 'Bruker APEX-II CCD'
_diffrn_measurement_method '\f and \w scans'
_diffrn_radiation_monochromator graphite
_diffrn_radiation_source 'fine-focus sealed tube'
_diffrn_radiation_type MoK\a
_diffrn_radiation_wavelength 0.71073
_diffrn_reflns_av_R_equivalents 0.0226
_diffrn_reflns_av_sigmaI/netI 0.0186
_diffrn_reflns_limit_h_max 8
_diffrn_reflns_limit_h_min -8
_diffrn_reflns_limit_k_max 13
_diffrn_reflns_limit_k_min -13
_diffrn_reflns_limit_l_max 18
_diffrn_reflns_limit_l_min -20
_diffrn_reflns_number 10419
_diffrn_reflns_theta_full 28.00
_diffrn_reflns_theta_max 28.00
_diffrn_reflns_theta_min 2.37
_exptl_absorpt_coefficient_mu 0.090
_exptl_absorpt_correction_T_max 0.9762
_exptl_absorpt_correction_T_min 0.9621
_exptl_absorpt_correction_type multi-scan
_exptl_absorpt_process_details 'Bruker SADABS'
_exptl_crystal_colour colourless
_exptl_crystal_density_diffrn 1.352
_exptl_crystal_density_method 'not measured'
_exptl_crystal_description block
_exptl_crystal_F_000 448
_exptl_crystal_size_max 0.44
_exptl_crystal_size_mid 0.41
_exptl_crystal_size_min 0.27
_refine_diff_density_max 0.423
_refine_diff_density_min -0.210
_refine_diff_density_rms 0.045
_refine_ls_extinction_method none
_refine_ls_goodness_of_fit_ref 1.028
_refine_ls_hydrogen_treatment refall
_refine_ls_matrix_type full
_refine_ls_number_parameters 193
_refine_ls_number_reflns 2520
_refine_ls_number_restraints 0
_refine_ls_restrained_S_all 1.028
_refine_ls_R_factor_all 0.0414
_refine_ls_R_factor_gt 0.0381
_refine_ls_shift/su_max 0.000
_refine_ls_shift/su_mean 0.000
_refine_ls_structure_factor_coef Fsqd
_refine_ls_weighting_details 'calc w=1/[\s^2^(Fo^2^)+(0.0525P)^2^+0.4610P] where P=(Fo^2^+2Fc^2^)/3'
_refine_ls_weighting_scheme calc
_refine_ls_wR_factor_gt 0.0967
_refine_ls_wR_factor_ref 0.0995
_reflns_number_gt 2315
_reflns_number_total 2520
_reflns_threshold_expression >2sigma(I)
_cod_data_source_file jo500819w_si_001.cif
_cod_data_source_block mnt_ma_123
_cod_depositor_comments 'Adding full bibliography for 4029420.cif.'
_cod_original_sg_symbol_H-M P2(1)/n
_cod_database_code 4029420

loop_
_symmetry_equiv_pos_as_xyz
'x, y, z'
'-x+1/2, y+1/2, -z+1/2'
'-x, -y, -z'
'x-1/2, -y-1/2, z-1/2'

loop_
_atom_site_label
_atom_site_type_symbol
_atom_site_fract_x
_atom_site_fract_y
_atom_site_fract_z
_atom_site_U_iso_or_equiv
_atom_site_adp_type
_atom_site_occupancy
_atom_site_symmetry_multiplicity
_atom_site_calc_flag
O1 O 0.68361(13) 0.26567(8) 0.07003(6) 0.0248(2) Uani 1 1 d
O2 O 0.68802(11) 0.03332(7) 0.12769(5) 0.01578(18) Uani 1 1 d
C1 C 0.50834(15) 0.11296(10) 0.24339(7) 0.0134(2) Uani 1 1 d
C2 C 0.67383(16) 0.08232(10) 0.30977(7) 0.0158(2) Uani 1 1 d
C3 C 0.65520(17) 0.09339(11) 0.39929(8) 0.0185(2) Uani 1 1 d
C4 C 0.47392(18) 0.13608(11) 0.42214(7) 0.0187(2) Uani 1 1 d
C5 C 0.30885(17) 0.16778(10) 0.35545(8) 0.0171(2) Uani 1 1 d
C6 C 0.32560(16) 0.15592(10) 0.26613(7) 0.0143(2) Uani 1 1 d
C7 C 0.15852(16) 0.19611(11) 0.18909(7) 0.0162(2) Uani 1 1 d
C8 C 0.22402(17) 0.32361(11) 0.15668(7) 0.0174(2) Uani 1 1 d
C9 C 0.39498(17) 0.34041(10) 0.12300(7) 0.0166(2) Uani 1 1 d
C10 C 0.54397(16) 0.24067(10) 0.10885(7) 0.0152(2) Uani 1 1 d
C11 C 0.51730(15) 0.10379(10) 0.14385(7) 0.0132(2) Uani 1 1 d
C12 C 0.31389(16) 0.05405(11) 0.09298(7) 0.0162(2) Uani 1 1 d
C13 C 0.14259(17) 0.09801(11) 0.11454(7) 0.0174(2) Uani 1 1 d
C14 C 0.67856(19) -0.10112(11) 0.14235(9) 0.0207(2) Uani 1 1 d
H2 H 0.803(2) 0.0516(14) 0.2937(10) 0.018(3) Uiso 1 1 d
H3 H 0.770(2) 0.0697(16) 0.4460(11) 0.028(4) Uiso 1 1 d
H4 H 0.460(2) 0.1448(14) 0.4831(10) 0.022(4) Uiso 1 1 d
H5 H 0.185(2) 0.1985(15) 0.3712(10) 0.023(4) Uiso 1 1 d
H7 H 0.026(2) 0.2049(14) 0.2094(10) 0.020(3) Uiso 1 1 d
H8 H 0.140(2) 0.3964(15) 0.1612(10) 0.023(4) Uiso 1 1 d
H9 H 0.428(2) 0.4250(15) 0.1050(10) 0.021(3) Uiso 1 1 d
H12 H 0.316(2) -0.0043(15) 0.0441(11) 0.023(4) Uiso 1 1 d
H13 H 0.007(2) 0.0743(14) 0.0837(10) 0.020(3) Uiso 1 1 d
H14A H 0.637(2) -0.1214(15) 0.1995(11) 0.027(4) Uiso 1 1 d
H14B H 0.818(3) -0.1318(17) 0.1430(11) 0.030(4) Uiso 1 1 d
H14C H 0.583(3) -0.1422(16) 0.0931(11) 0.031(4) Uiso 1 1 d

loop_
_atom_site_aniso_label
_atom_site_aniso_U_11
_atom_site_aniso_U_22
_atom_site_aniso_U_33
_atom_site_aniso_U_23
_atom_site_aniso_U_13
_atom_site_aniso_U_12
O1 0.0220(4) 0.0237(4) 0.0320(5) 0.0061(4) 0.0137(4) -0.0012(3)
O2 0.0130(4) 0.0149(4) 0.0212(4) 0.0000(3) 0.0078(3) 0.0013(3)
C1 0.0131(5) 0.0124(5) 0.0151(5) 0.0005(4) 0.0040(4) -0.0013(4)
C2 0.0143(5) 0.0144(5) 0.0187(5) 0.0006(4) 0.0026(4) 0.0001(4)
C3 0.0201(5) 0.0169(5) 0.0170(5) 0.0018(4) -0.0004(4) -0.0002(4)
C4 0.0258(6) 0.0161(5) 0.0150(5) -0.0002(4) 0.0059(4) -0.0013(4)
C5 0.0182(5) 0.0155(5) 0.0192(5) -0.0001(4) 0.0080(4) 0.0010(4)
C6 0.0138(5) 0.0127(5) 0.0168(5) 0.0008(4) 0.0036(4) 0.0000(4)
C7 0.0113(4) 0.0201(5) 0.0176(5) 0.0007(4) 0.0038(4) 0.0021(4)
C8 0.0168(5) 0.0185(5) 0.0159(5) 0.0007(4) 0.0000(4) 0.0043(4)
C9 0.0184(5) 0.0149(5) 0.0156(5) 0.0018(4) 0.0005(4) 0.0002(4)
C10 0.0130(5) 0.0173(5) 0.0148(5) 0.0005(4) 0.0012(4) -0.0017(4)
C11 0.0103(4) 0.0151(5) 0.0150(5) -0.0006(4) 0.0042(4) 0.0001(4)
C12 0.0150(5) 0.0180(5) 0.0153(5) -0.0016(4) 0.0025(4) -0.0041(4)
C13 0.0133(5) 0.0210(5) 0.0177(5) -0.0002(4) 0.0021(4) -0.0032(4)
C14 0.0219(6) 0.0152(5) 0.0268(6) -0.0003(4) 0.0094(5) 0.0020(4)

loop_
_atom_type_symbol
_atom_type_description
_atom_type_scat_dispersion_real
_atom_type_scat_dispersion_imag
_atom_type_scat_source
C C 0.0033 0.0016 'International Tables Vol C Tables 4.2.6.8 and 6.1.1.4'
H H 0.0000 0.0000 'International Tables Vol C Tables 4.2.6.8 and 6.1.1.4'
O O 0.0106 0.0060 'International Tables Vol C Tables 4.2.6.8 and 6.1.1.4'

loop_
_geom_angle_atom_site_label_1
_geom_angle_atom_site_label_2
_geom_angle_atom_site_label_3
_geom_angle
C11 O2 C14 115.40(8)
C2 C1 C6 120.22(10)
C2 C1 C11 122.56(9)
C6 C1 C11 117.21(9)
C1 C2 C3 119.51(10)
C4 C3 C2 120.43(10)
C3 C4 C5 119.93(10)
C6 C5 C4 119.99(10)
C5 C6 C1 119.92(10)
C5 C6 C7 123.58(9)
C1 C6 C7 116.37(9)
C8 C7 C13 109.77(9)
C8 C7 C6 106.42(9)
C13 C7 C6 109.32(9)
C9 C8 C7 123.63(10)
C8 C9 C10 126.72(10)
O1 C10 C9 120.49(10)
O1 C10 C11 120.73(10)
C9 C10 C11 118.78(9)
O2 C11 C12 113.53(9)
O2 C11 C1 112.45(8)
C12 C11 C1 109.58(8)
O2 C11 C10 106.17(8)
C12 C11 C10 106.73(8)
C1 C11 C10 108.02(8)
C13 C12 C11 118.59(10)
C12 C13 C7 118.28(10)

loop_
_geom_bond_atom_site_label_1
_geom_bond_atom_site_label_2
_geom_bond_distance
O1 C10 1.2154(13)
O2 C11 1.4120(12)
O2 C14 1.4297(14)
C1 C2 1.3896(15)
C1 C6 1.3960(14)
C1 C11 1.5304(14)
C2 C3 1.3955(16)
C3 C4 1.3869(16)
C4 C5 1.3932(16)
C5 C6 1.3898(15)
C6 C7 1.5212(15)
C7 C8 1.5155(16)
C7 C13 1.5209(16)
C8 C9 1.3397(16)
C9 C10 1.4819(15)
C10 C11 1.5517(14)
C11 C12 1.5229(14)
C12 C13 1.3231(15)
